data_4102127
loop_
_publ_author_name
'Bo Qian'
'Shengmei Guo'
'Jianping Shao'
'Qiming Zhu'
'Lei Yang'
'Chungu Xia'
'Hanmin Huang'

_publ_section_title
;
 Palladium-Catalyzed Benzylic Addition of 2-Methyl Azaarenes to N-Sulfonyl
 Aldimines via C-H Bond Activation
;
_journal_name_full 'Journal of the American Chemical Society'
_journal_page_first 3650
_journal_page_last 3651
_journal_paper_doi 10.1021/ja910104n
_journal_volume 132
_journal_year 2010
_chemical_formula_sum 'C14 H18 Cl2 N2 Pd'
_chemical_formula_weight 391.60
_chemical_name_systematic
; 
 ? 
;
_space_group_IT_number 2
_symmetry_cell_setting triclinic
_symmetry_space_group_name_Hall '-P 1'
_symmetry_space_group_name_H-M 'P -1'
_atom_sites_solution_hydrogens geom
_atom_sites_solution_primary direct
_atom_sites_solution_secondary difmap
_audit_creation_method SHELXL-97
_cell_angle_alpha 117.461(4)
_cell_angle_beta 113.466(5)
_cell_angle_gamma 93.565(5)
_cell_formula_units_Z 1
_cell_length_a 7.7112(13)
_cell_length_b 8.0808(7)
_cell_length_c 8.0888(8)
_cell_measurement_reflns_used 2337
_cell_measurement_temperature 296(2)
_cell_measurement_theta_max 30.28
_cell_measurement_theta_min 2.98
_cell_volume 391.10(9)
_computing_cell_refinement 'Bruker SAINT'
_computing_data_collection 'Bruker APEX2'
_computing_data_reduction 'Bruker SAINT'
_computing_molecular_graphics 'Bruker SHELXTL'
_computing_publication_material 'Bruker SHELXTL'
_computing_structure_refinement 'SHELXL-97 (Sheldrick, 2008)'
_computing_structure_solution 'SHELXS-97 (Sheldrick, 2008)'
_diffrn_ambient_temperature 296(2)
_diffrn_measured_fraction_theta_full 0.984
_diffrn_measured_fraction_theta_max 0.984
_diffrn_measurement_device_type 'Bruker APEX-II CCD'
_diffrn_measurement_method '\f and \w scans'
_diffrn_radiation_monochromator graphite
_diffrn_radiation_source 'fine-focus sealed tube'
_diffrn_radiation_type MoK\a
_diffrn_radiation_wavelength 0.71073
_diffrn_reflns_av_R_equivalents 0.0111
_diffrn_reflns_av_sigmaI/netI 0.0196
_diffrn_reflns_limit_h_max 9
_diffrn_reflns_limit_h_min -9
_diffrn_reflns_limit_k_max 9
_diffrn_reflns_limit_k_min -9
_diffrn_reflns_limit_l_max 6
_diffrn_reflns_limit_l_min -9
_diffrn_reflns_number 2220
_diffrn_reflns_theta_full 25.98
_diffrn_reflns_theta_max 25.98
_diffrn_reflns_theta_min 2.98
_exptl_absorpt_coefficient_mu 1.516
_exptl_absorpt_correction_T_max 0.6592
_exptl_absorpt_correction_T_min 0.5966
_exptl_absorpt_correction_type multi-scan
_exptl_absorpt_process_details SADABS
_exptl_crystal_colour yellow
_exptl_crystal_density_diffrn 1.663
_exptl_crystal_density_method 'not measured'
_exptl_crystal_description block
_exptl_crystal_F_000 196
_exptl_crystal_size_max 0.38
_exptl_crystal_size_mid 0.35
_exptl_crystal_size_min 0.30
_refine_diff_density_max 0.537
_refine_diff_density_min -0.519
_refine_diff_density_rms 0.080
_refine_ls_extinction_method none
_refine_ls_goodness_of_fit_ref 1.072
_refine_ls_hydrogen_treatment constr
_refine_ls_matrix_type full
_refine_ls_number_parameters 90
_refine_ls_number_reflns 1516
_refine_ls_number_restraints 0
_refine_ls_restrained_S_all 1.072
_refine_ls_R_factor_all 0.0226
_refine_ls_R_factor_gt 0.0224
_refine_ls_shift/su_max 0.000
_refine_ls_shift/su_mean 0.000
_refine_ls_structure_factor_coef Fsqd
_refine_ls_weighting_details 'calc w=1/[\s^2^(Fo^2^)+(0.0398P)^2^+0.1216P] where P=(Fo^2^+2Fc^2^)/3'
_refine_ls_weighting_scheme calc
_refine_ls_wR_factor_gt 0.0596
_refine_ls_wR_factor_ref 0.0598
_reflns_number_gt 1507
_reflns_number_total 1516
_reflns_threshold_expression >2sigma(I)
_cod_data_source_file ja910104n_si_003.cif
_cod_data_source_block p-1
_cod_original_cell_volume 391.10(8)
_cod_database_code 4102127

loop_
_symmetry_equiv_pos_as_xyz
'x, y, z'
'-x, -y, -z'

loop_
_atom_site_label
_atom_site_type_symbol
_atom_site_fract_x
_atom_site_fract_y
_atom_site_fract_z
_atom_site_U_iso_or_equiv
_atom_site_adp_type
_atom_site_occupancy
_atom_site_symmetry_multiplicity
_atom_site_calc_flag
_atom_site_refinement_flags
_atom_site_disorder_assembly
_atom_site_disorder_group
Pd1 Pd 0.5000 0.5000 1.0000 0.03448(10) Uani 1 2 d S . .
C1 C 0.0834(3) 0.4811(4) 0.7677(4) 0.0400(5) Uani 1 1 d . . .
C2 C -0.1097(4) 0.4008(4) 0.6023(4) 0.0481(6) Uani 1 1 d . . .
H2 H -0.2063 0.4596 0.6195 0.058 Uiso 1 1 calc R . .
C3 C -0.1575(4) 0.2340(4) 0.4128(4) 0.0528(6) Uani 1 1 d . . .
H3 H -0.2869 0.1777 0.3012 0.063 Uiso 1 1 calc R . .
C4 C -0.0126(4) 0.1518(4) 0.3902(4) 0.0522(6) Uani 1 1 d . . .
H4 H -0.0431 0.0391 0.2623 0.063 Uiso 1 1 calc R . .
C5 C 0.1793(4) 0.2356(4) 0.5569(4) 0.0448(5) Uani 1 1 d . . .
C6 C 0.1428(4) 0.6649(4) 0.9754(4) 0.0528(6) Uani 1 1 d . . .
H6A H 0.1922 0.6390 1.0875 0.079 Uiso 1 1 calc R . .
H6B H 0.0297 0.7104 0.9698 0.079 Uiso 1 1 calc R . .
H6C H 0.2445 0.7632 1.0021 0.079 Uiso 1 1 calc R . .
C7 C 0.3423(4) 0.1532(4) 0.5357(5) 0.0634(8) Uani 1 1 d . . .
H7A H 0.4406 0.2476 0.5530 0.095 Uiso 1 1 calc R . .
H7B H 0.2894 0.0365 0.3975 0.095 Uiso 1 1 calc R . .
H7C H 0.4018 0.1223 0.6429 0.095 Uiso 1 1 calc R . .
Cl1 Cl 0.61093(10) 0.69482(11) 0.90121(11) 0.05371(17) Uani 1 1 d . . .
N1 N 0.2241(3) 0.3959(3) 0.7453(3) 0.0369(4) Uani 1 1 d . . .

loop_
_atom_site_aniso_label
_atom_site_aniso_U_11
_atom_site_aniso_U_22
_atom_site_aniso_U_33
_atom_site_aniso_U_23
_atom_site_aniso_U_13
_atom_site_aniso_U_12
Pd1 0.02166(14) 0.03969(15) 0.02944(14) 0.01334(11) 0.00763(10) 0.00849(10)
C1 0.0284(10) 0.0525(13) 0.0396(12) 0.0265(11) 0.0143(9) 0.0132(10)
C2 0.0283(11) 0.0648(16) 0.0531(14) 0.0370(13) 0.0145(11) 0.0137(11)
C3 0.0290(12) 0.0634(16) 0.0458(14) 0.0314(13) -0.0001(10) 0.0002(11)
C4 0.0428(14) 0.0466(13) 0.0371(12) 0.0148(11) 0.0042(11) 0.0018(11)
C5 0.0371(12) 0.0429(12) 0.0377(12) 0.0161(10) 0.0106(10) 0.0085(10)
C6 0.0408(13) 0.0642(16) 0.0453(13) 0.0214(12) 0.0216(11) 0.0242(12)
C7 0.0490(15) 0.0560(16) 0.0476(15) 0.0059(13) 0.0165(13) 0.0190(13)
Cl1 0.0373(3) 0.0631(4) 0.0557(4) 0.0345(3) 0.0153(3) 0.0109(3)
N1 0.0264(9) 0.0419(10) 0.0324(9) 0.0166(8) 0.0095(7) 0.0090(8)

loop_
_atom_type_symbol
_atom_type_description
_atom_type_scat_dispersion_real
_atom_type_scat_dispersion_imag
_atom_type_scat_source
C C 0.0033 0.0016 'International Tables Vol C Tables 4.2.6.8 and 6.1.1.4'
H H 0.0000 0.0000 'International Tables Vol C Tables 4.2.6.8 and 6.1.1.4'
N N 0.0061 0.0033 'International Tables Vol C Tables 4.2.6.8 and 6.1.1.4'
Cl Cl 0.1484 0.1585 'International Tables Vol C Tables 4.2.6.8 and 6.1.1.4'
Pd Pd -0.9988 1.0072 'International Tables Vol C Tables 4.2.6.8 and 6.1.1.4'

loop_
_geom_angle_atom_site_label_1
_geom_angle_atom_site_label_2
_geom_angle_atom_site_label_3
_geom_angle
_geom_angle_site_symmetry_1
_geom_angle_site_symmetry_3
_geom_angle_publ_flag
N1 Pd1 N1 180.0 2_667 . ?
N1 Pd1 Cl1 90.43(6) 2_667 2_667 ?
N1 Pd1 Cl1 89.57(6) . 2_667 ?
N1 Pd1 Cl1 89.57(6) 2_667 . ?
N1 Pd1 Cl1 90.43(6) . . ?
Cl1 Pd1 Cl1 180.0 2_667 . ?
N1 C1 C2 120.7(2) . . ?
N1 C1 C6 118.0(2) . . ?
C2 C1 C6 121.3(2) . . ?
C3 C2 C1 119.5(2) . . ?
C3 C2 H2 120.2 . . ?
C1 C2 H2 120.2 . . ?
C4 C3 C2 119.2(2) . . ?
C4 C3 H3 120.4 . . ?
C2 C3 H3 120.4 . . ?
C3 C4 C5 120.2(2) . . ?
C3 C4 H4 119.9 . . ?
C5 C4 H4 119.9 . . ?
N1 C5 C4 120.4(2) . . ?
N1 C5 C7 118.0(2) . . ?
C4 C5 C7 121.6(2) . . ?
C1 C6 H6A 109.5 . . ?
C1 C6 H6B 109.5 . . ?
H6A C6 H6B 109.5 . . ?
C1 C6 H6C 109.5 . . ?
H6A C6 H6C 109.5 . . ?
H6B C6 H6C 109.5 . . ?
C5 C7 H7A 109.5 . . ?
C5 C7 H7B 109.5 . . ?
H7A C7 H7B 109.5 . . ?
C5 C7 H7C 109.5 . . ?
H7A C7 H7C 109.5 . . ?
H7B C7 H7C 109.5 . . ?
C1 N1 C5 119.9(2) . . ?
C1 N1 Pd1 120.05(15) . . ?
C5 N1 Pd1 120.00(16) . . ?

loop_
_geom_bond_atom_site_label_1
_geom_bond_atom_site_label_2
_geom_bond_distance
_geom_bond_site_symmetry_2
_geom_bond_publ_flag
Pd1 N1 2.0412(18) 2_667 ?
Pd1 N1 2.0412(18) . ?
Pd1 Cl1 2.3207(7) 2_667 ?
Pd1 Cl1 2.3207(7) . ?
C1 N1 1.348(3) . ?
C1 C2 1.386(3) . ?
C1 C6 1.497(4) . ?
C2 C3 1.373(4) . ?
C2 H2 0.9300 . ?
C3 C4 1.366(4) . ?
C3 H3 0.9300 . ?
C4 C5 1.382(4) . ?
C4 H4 0.9300 . ?
C5 N1 1.351(3) . ?
C5 C7 1.491(4) . ?
C6 H6A 0.9600 . ?
C6 H6B 0.9600 . ?
C6 H6C 0.9600 . ?
C7 H7A 0.9600 . ?
C7 H7B 0.9600 . ?
C7 H7C 0.9600 . ?

loop_
_geom_torsion_atom_site_label_1
_geom_torsion_atom_site_label_2
_geom_torsion_atom_site_label_3
_geom_torsion_atom_site_label_4
_geom_torsion
_geom_torsion_site_symmetry_1
_geom_torsion_site_symmetry_2
_geom_torsion_site_symmetry_3
_geom_torsion_site_symmetry_4
_geom_torsion_publ_flag
N1 C1 C2 C3 -0.8(4) . . . . ?
C6 C1 C2 C3 178.8(2) . . . . ?
C1 C2 C3 C4 -0.9(4) . . . . ?
C2 C3 C4 C5 0.3(4) . . . . ?
C3 C4 C5 N1 2.0(4) . . . . ?
C3 C4 C5 C7 -178.2(3) . . . . ?
C2 C1 N1 C5 3.1(3) . . . . ?
C6 C1 N1 C5 -176.5(2) . . . . ?
C2 C1 N1 Pd1 -173.67(18) . . . . ?
C6 C1 N1 Pd1 6.7(3) . . . . ?
C4 C5 N1 C1 -3.6(4) . . . . ?
C7 C5 N1 C1 176.5(2) . . . . ?
C4 C5 N1 Pd1 173.10(19) . . . . ?
C7 C5 N1 Pd1 -6.8(3) . . . . ?
N1 Pd1 N1 C1 -54(27) 2_667 . . . ?
Cl1 Pd1 N1 C1 85.95(17) 2_667 . . . ?
Cl1 Pd1 N1 C1 -94.05(17) . . . . ?
N1 Pd1 N1 C5 129(27) 2_667 . . . ?
Cl1 Pd1 N1 C5 -90.78(18) 2_667 . . . ?
Cl1 Pd1 N1 C5 89.22(18) . . . . ?
